data_4502089
loop_
_publ_author_name
'Fonari, Marina S.'
'Ganin, Eduard V.'
'Basok, Stepan S.'
'Lyssenko, Konstantin A.'
'Zaworotko, Michael J.'
'Kravtsov, Victor Ch.'

_publ_section_title
;
 Structural Study of Salicylic Acid Salts of a Series of Azacycles and
 Azacrown Ethers&#x2020;
;
_journal_issue 12
_journal_name_full 'Crystal Growth &amp; Design'
_journal_page_first 5210
_journal_paper_doi 10.1021/cg101002x
_journal_volume 10
_journal_year 2010
_chemical_formula_moiety 'C12 H28 N2 O4, 2(C7 H5 O3), 3(H2 O)'
_chemical_formula_sum 'C26 H44 N2 O13'
_chemical_formula_weight 592.63
_chemical_name_common
; 
 7,16-Diazonia-18-crown-6 bis(salicylate) trihydrate
;
_chemical_name_systematic
; 
 1,4,10,13-tetraoxa-7,16-diazoniacyclooctadecane 
bis(2-hydroxybenzoate) trihydrate
;
_space_group_IT_number 2
_symmetry_cell_setting triclinic
_symmetry_space_group_name_Hall '-P 1'
_symmetry_space_group_name_H-M 'P -1'
_atom_sites_solution_hydrogens geom
_atom_sites_solution_primary direct
_atom_sites_solution_secondary difmap
_audit_creation_method SHELXL-97
_cell_angle_alpha 98.175(4)
_cell_angle_beta 90.721(2)
_cell_angle_gamma 111.355(3)
_cell_formula_units_Z 2
_cell_length_a 9.434(2)
_cell_length_b 12.587(3)
_cell_length_c 13.843(2)
_cell_measurement_temperature 100(2)
_cell_volume 1511.7(5)
_computing_cell_refinement 'Bruker SMART-APEX CCD'
_computing_data_collection 'Bruker SMART-APEX CCD'
_computing_data_reduction 'Bruker SMART-APEX CCD'
_computing_molecular_graphics Mercury
_computing_structure_refinement 'SHELXL-97 (Sheldrick, 1997)'
_computing_structure_solution 'SHELXS-97 (Sheldrick, 1990)'
_diffrn_ambient_temperature 100(2)
_diffrn_measured_fraction_theta_full 0.978
_diffrn_measured_fraction_theta_max 0.978
_diffrn_radiation_monochromator graphite
_diffrn_radiation_source 'fine-focus sealed tube'
_diffrn_radiation_type MoK\a
_diffrn_radiation_wavelength 0.71073
_diffrn_reflns_av_R_equivalents 0.0878
_diffrn_reflns_av_sigmaI/netI 0.1606
_diffrn_reflns_limit_h_max 11
_diffrn_reflns_limit_h_min -11
_diffrn_reflns_limit_k_max 13
_diffrn_reflns_limit_k_min -15
_diffrn_reflns_limit_l_max 16
_diffrn_reflns_limit_l_min -14
_diffrn_reflns_number 8062
_diffrn_reflns_theta_full 25.25
_diffrn_reflns_theta_max 25.25
_diffrn_reflns_theta_min 1.49
_exptl_absorpt_coefficient_mu 0.104
_exptl_absorpt_correction_type none
_exptl_crystal_colour colorless
_exptl_crystal_density_diffrn 1.302
_exptl_crystal_density_method 'not measured'
_exptl_crystal_description prism
_exptl_crystal_F_000 636
_exptl_crystal_size_max 0.20
_exptl_crystal_size_mid 0.20
_exptl_crystal_size_min 0.15
_refine_diff_density_max 0.489
_refine_diff_density_min -0.394
_refine_diff_density_rms 0.065
_refine_ls_extinction_method none
_refine_ls_goodness_of_fit_ref 0.912
_refine_ls_hydrogen_treatment constr
_refine_ls_matrix_type full
_refine_ls_number_parameters 485
_refine_ls_number_reflns 5352
_refine_ls_number_restraints 276
_refine_ls_restrained_S_all 0.924
_refine_ls_R_factor_all 0.1810
_refine_ls_R_factor_gt 0.0923
_refine_ls_shift/su_max 0.000
_refine_ls_shift/su_mean 0.000
_refine_ls_structure_factor_coef Fsqd
_refine_ls_weighting_details 'calc w=1/[\s^2^(Fo^2^)+(0.1234P)^2^+0.0000P] where P=(Fo^2^+2Fc^2^)/3'
_refine_ls_weighting_scheme calc
_refine_ls_wR_factor_gt 0.2341
_refine_ls_wR_factor_ref 0.2700
_reflns_number_gt 2221
_reflns_number_total 5352
_reflns_threshold_expression >2sigma(I)
_cod_data_source_file cg101002x_si_001.cif
_cod_data_source_block vk2003c3
_cod_original_cell_volume 1511.7(6)
_cod_original_sg_symbol_H-M P-1
_cod_database_code 4502089

loop_
_symmetry_equiv_pos_as_xyz
'x, y, z'
'-x, -y, -z'

loop_
_atom_site_label
_atom_site_type_symbol
_atom_site_fract_x
_atom_site_fract_y
_atom_site_fract_z
_atom_site_U_iso_or_equiv
_atom_site_adp_type
_atom_site_occupancy
_atom_site_symmetry_multiplicity
_atom_site_calc_flag
_atom_site_refinement_flags
_atom_site_disorder_assembly
_atom_site_disorder_group
O1A O 0.7385(4) 0.4629(3) 0.3822(2) 0.0419(9) Uani 1 1 d . . .
C2A C 0.8530(6) 0.5692(5) 0.3761(4) 0.0439(14) Uani 1 1 d . . .
H2A1 H 0.9242 0.5588 0.3270 0.053 Uiso 1 1 calc R . .
H2A2 H 0.9115 0.6024 0.4402 0.053 Uiso 1 1 calc R . .
C3A C 0.7814(6) 0.6484(4) 0.3472(3) 0.0379(13) Uani 1 1 d . . .
H3A1 H 0.7202 0.6129 0.2843 0.045 Uiso 1 1 calc R . .
H3A2 H 0.8626 0.7215 0.3369 0.045 Uiso 1 1 calc R . .
N4A N 0.6812(5) 0.6746(4) 0.4218(3) 0.0412(11) Uani 1 1 d . . .
H4A1 H 0.6020 0.6073 0.4282 0.049 Uiso 1 1 calc R . .
H4A2 H 0.7365 0.7028 0.4813 0.049 Uiso 1 1 calc R . .
C5A C 0.6186(6) 0.7587(4) 0.3969(4) 0.0506(15) Uani 1 1 d . . .
H5A1 H 0.5450 0.7236 0.3391 0.061 Uiso 1 1 calc R . .
H5A2 H 0.7021 0.8266 0.3797 0.061 Uiso 1 1 calc R . .
C6A C 0.5406(7) 0.7972(5) 0.4797(5) 0.0588(17) Uani 1 1 d . . .
H6A1 H 0.6114 0.8278 0.5391 0.071 Uiso 1 1 calc R . .
H6A2 H 0.5081 0.8594 0.4636 0.071 Uiso 1 1 calc R . .
O7A O 0.4118(4) 0.7015(3) 0.4969(2) 0.0411(9) Uani 1 1 d . . .
C8A C 0.3358(7) 0.7265(5) 0.5800(4) 0.0512(16) Uani 1 1 d . . .
H8A1 H 0.2986 0.7887 0.5709 0.061 Uiso 1 1 calc R . .
H8A2 H 0.4072 0.7530 0.6391 0.061 Uiso 1 1 calc R . .
C9A C 0.2072(7) 0.6218(5) 0.5920(4) 0.0544(16) Uani 1 1 d . . .
H9A1 H 0.1448 0.6405 0.6438 0.065 Uiso 1 1 calc R . .
H9A2 H 0.1419 0.5909 0.5302 0.065 Uiso 1 1 calc R . .
O1B O 0.7793(5) 0.5324(3) 0.1187(2) 0.0523(11) Uani 1 1 d . . .
C2B C 0.7829(7) 0.4195(5) 0.1194(4) 0.0551(17) Uani 1 1 d . . .
H2B1 H 0.8675 0.4243 0.1650 0.066 Uiso 1 1 calc R . .
H2B2 H 0.7994 0.3865 0.0532 0.066 Uiso 1 1 calc R . .
C3B C 0.6346(6) 0.3447(5) 0.1513(4) 0.0482(15) Uani 1 1 d . . .
H3B1 H 0.6387 0.2685 0.1579 0.058 Uiso 1 1 calc R . .
H3B2 H 0.6171 0.3803 0.2163 0.058 Uiso 1 1 calc R . .
N4B N 0.5061(5) 0.3282(4) 0.0809(3) 0.0473(12) Uani 1 1 d . . .
H4B1 H 0.4924 0.3972 0.0831 0.057 Uiso 1 1 calc R . .
H4B2 H 0.5312 0.3082 0.0187 0.057 Uiso 1 1 calc R . .
C5B C 0.3615(6) 0.2390(5) 0.0998(4) 0.0484(15) Uani 1 1 d . . .
H5B1 H 0.3812 0.1703 0.1134 0.058 Uiso 1 1 calc R . .
H5B2 H 0.3207 0.2688 0.1587 0.058 Uiso 1 1 calc R . .
C6B C 0.2474(7) 0.2047(5) 0.0174(4) 0.0559(17) Uani 1 1 d . . .
H6B1 H 0.2874 0.1755 -0.0421 0.067 Uiso 1 1 calc R . .
H6B2 H 0.1539 0.1421 0.0317 0.067 Uiso 1 1 calc R . .
O7B O 0.2129(4) 0.3014(3) 0.0021(2) 0.0487(10) Uani 1 1 d . . .
C8B C 0.1097(7) 0.2806(6) -0.0780(4) 0.0643(19) Uani 1 1 d . . .
H8B1 H 0.0110 0.2201 -0.0683 0.077 Uiso 1 1 calc R . .
H8B2 H 0.1498 0.2533 -0.1384 0.077 Uiso 1 1 calc R . .
C9B C 0.0875(7) 0.3895(6) -0.0875(5) 0.0667(19) Uani 1 1 d . . .
H9B1 H 0.0006 0.3734 -0.1355 0.080 Uiso 1 1 calc R . .
H9B2 H 0.0638 0.4234 -0.0237 0.080 Uiso 1 1 calc R . .
O1M O 1.1859(5) 0.3037(4) 0.3931(4) 0.051(2) Uani 0.50 1 d PGU A 1
O2M O 1.0299(6) 0.1702(4) 0.4713(3) 0.050(2) Uani 0.50 1 d PGU A 1
O3M O 0.7750(5) 0.0270(4) 0.3910(4) 0.045(2) Uani 0.50 1 d PGU A 1
H3M H 0.8454 0.0587 0.4355 0.067 Uiso 0.50 1 calc PR A 1
C1M C 1.0653(4) 0.2163(3) 0.3951(3) 0.031(3) Uani 0.50 1 d PGU A 1
C2M C 0.9572(4) 0.1659(3) 0.3060(3) 0.025(3) Uani 0.50 1 d PGU A 1
C3M C 0.8167(4) 0.0755(4) 0.3092(3) 0.037(3) Uani 0.50 1 d PGU A 1
C4M C 0.7137(5) 0.0338(5) 0.2265(4) 0.060(5) Uani 0.50 1 d PGU A 1
H4M H 0.6180 -0.0265 0.2289 0.073 Uiso 0.50 1 calc PR A 1
C5M C 0.7506(7) 0.0800(6) 0.1414(4) 0.042(4) Uani 0.50 1 d PGU A 1
H5M H 0.6793 0.0520 0.0860 0.051 Uiso 0.50 1 calc PR A 1
C6M C 0.8906(8) 0.1667(6) 0.1360(3) 0.039(3) Uani 0.50 1 d PGU A 1
H6M H 0.9164 0.1970 0.0768 0.047 Uiso 0.50 1 calc PR A 1
C7M C 0.9922(6) 0.2088(5) 0.2176(3) 0.034(3) Uani 0.50 1 d PGU A 1
H7M H 1.0882 0.2683 0.2138 0.040 Uiso 0.50 1 calc PR A 1
O1N O 1.2051(5) 0.3185(4) 0.3236(4) 0.0483(19) Uani 0.50 1 d PGU B 2
O2N O 1.1176(5) 0.1880(4) 0.4221(3) 0.045(2) Uani 0.50 1 d PGU B 2
O3N O 0.8600(6) 0.0230(4) 0.3846(4) 0.048(2) Uani 0.50 1 d PGU B 2
H3N H 0.9433 0.0636 0.4162 0.072 Uiso 0.50 1 calc PR B 2
C1N C 1.1064(4) 0.2263(3) 0.3437(3) 0.042(3) Uani 0.50 1 d PGU B 2
C2N C 0.9689(4) 0.1603(3) 0.2749(3) 0.033(3) Uani 0.50 1 d PGU B 2
C3N C 0.8519(4) 0.0635(4) 0.2998(3) 0.029(3) Uani 0.50 1 d PGU B 2
C4N C 0.7205(5) 0.0069(5) 0.2366(4) 0.024(3) Uani 0.50 1 d PGU B 2
H4N H 0.6406 -0.0579 0.2539 0.029 Uiso 0.50 1 calc PR B 2
C5N C 0.7066(6) 0.0445(6) 0.1494(4) 0.039(3) Uani 0.50 1 d PGU B 2
H5N H 0.6163 0.0062 0.1076 0.047 Uiso 0.50 1 calc PR B 2
C6N C 0.8230(7) 0.1375(6) 0.1223(4) 0.034(3) Uani 0.50 1 d PGU B 2
H6N H 0.8139 0.1620 0.0615 0.041 Uiso 0.50 1 calc PR B 2
C7N C 0.9524(6) 0.1944(5) 0.1846(3) 0.033(3) Uani 0.50 1 d PGU B 2
H7N H 1.0322 0.2582 0.1659 0.040 Uiso 0.50 1 calc PR B 2
O1P O 0.4035(7) 0.6908(4) 0.1003(4) 0.0481(19) Uani 0.50 1 d PGU C 1
O2P O 0.4330(7) 0.8491(4) 0.0369(3) 0.046(2) Uani 0.50 1 d PGU C 1
O3P O 0.3278(9) 0.9980(4) 0.1152(4) 0.075(4) Uani 0.50 1 d PGU C 1
H3P H 0.3730 0.9685 0.0740 0.112 Uiso 0.50 1 calc PR C 1
C1P C 0.3890(5) 0.7874(3) 0.1034(3) 0.033(4) Uani 0.50 1 d PGU C 1
C2P C 0.3142(4) 0.8305(3) 0.1867(3) 0.027(3) Uani 0.50 1 d PGU C 1
C3P C 0.2852(6) 0.9323(4) 0.1871(3) 0.039(4) Uani 0.50 1 d PGU C 1
C4P C 0.2077(8) 0.9677(5) 0.2631(4) 0.049(4) Uani 0.50 1 d PGU C 1
H4P H 0.1865 1.0359 0.2629 0.058 Uiso 0.50 1 calc PR C 1
C5P C 0.1620(8) 0.9041(6) 0.3381(4) 0.047(3) Uani 0.50 1 d PGU C 1
H5P H 0.1081 0.9282 0.3887 0.056 Uiso 0.50 1 calc PR C 1
C6P C 0.1940(7) 0.8054(6) 0.3403(4) 0.043(3) Uani 0.50 1 d PGU C 1
H6P H 0.1644 0.7629 0.3930 0.051 Uiso 0.50 1 calc PR C 1
C7P C 0.2693(6) 0.7695(4) 0.2653(3) 0.041(3) Uani 0.50 1 d PGU C 1
H7P H 0.2912 0.7018 0.2670 0.049 Uiso 0.50 1 calc PR C 1
O1R O 0.3700(7) 0.6743(4) 0.1902(4) 0.056(2) Uani 0.50 1 d PGU D 2
O2R O 0.3854(6) 0.7895(4) 0.0803(3) 0.045(3) Uani 0.50 1 d PGU D 2
O3R O 0.2820(9) 0.9511(5) 0.1089(4) 0.043(2) Uani 0.50 1 d PGU D 2
H3R H 0.3241 0.9091 0.0787 0.064 Uiso 0.50 1 calc PR D 2
C1R C 0.3515(5) 0.7607(3) 0.1635(3) 0.041(3) Uani 0.50 1 d PGU D 2
C2R C 0.2838(4) 0.8311(3) 0.2303(3) 0.026(3) Uani 0.50 1 d PGU D 2
C3R C 0.2501(6) 0.9210(4) 0.1988(3) 0.034(3) Uani 0.50 1 d PGU D 2
C4R C 0.1793(7) 0.9816(5) 0.2606(4) 0.048(4) Uani 0.50 1 d PGU D 2
H4R H 0.1550 1.0417 0.2390 0.057 Uiso 0.50 1 calc PR D 2
C5R C 0.1446(8) 0.9546(5) 0.3528(4) 0.042(3) Uani 0.50 1 d PGU D 2
H5R H 0.0951 0.9954 0.3937 0.050 Uiso 0.50 1 calc PR D 2
C6R C 0.1813(8) 0.8686(6) 0.3861(3) 0.046(3) Uani 0.50 1 d PGU D 2
H6R H 0.1594 0.8515 0.4502 0.056 Uiso 0.50 1 calc PR D 2
C7R C 0.2502(6) 0.8079(5) 0.3252(3) 0.042(3) Uani 0.50 1 d PGU D 2
H7R H 0.2754 0.7489 0.3482 0.051 Uiso 0.50 1 calc PR D 2
O1W O 0.4209(8) 0.4770(6) 0.4463(5) 0.048(3) Uani 0.510(11) 1 d PU . .
O1W' O 0.442(4) 0.474(3) 0.327(3) 0.15(2) Uani 0.199(17) 1 d PU . .
O2W O 0.4897(15) 0.5387(9) 0.1007(11) 0.146(6) Uani 0.550(11) 1 d PU . .
O2W' O 0.4348(10) 0.5202(7) 0.1910(6) 0.050(3) Uani 0.450(11) 1 d PU . .
O3W O 0.1310(9) 0.4994(7) 0.2603(6) 0.081(3) Uani 0.589(10) 1 d PU . .
O3W' O 0.2402(11) 0.5103(8) 0.3435(6) 0.055(4) Uani 0.411(10) 1 d PU . .

loop_
_atom_site_aniso_label
_atom_site_aniso_U_11
_atom_site_aniso_U_22
_atom_site_aniso_U_33
_atom_site_aniso_U_23
_atom_site_aniso_U_13
_atom_site_aniso_U_12
O1A 0.051(2) 0.045(2) 0.038(2) 0.0055(17) 0.0053(17) 0.0267(19)
C2A 0.042(3) 0.053(4) 0.040(3) 0.009(3) 0.013(3) 0.020(3)
C3A 0.045(3) 0.040(3) 0.027(3) 0.005(2) 0.005(2) 0.014(3)
N4A 0.044(3) 0.046(3) 0.033(2) -0.001(2) -0.006(2) 0.017(2)
C5A 0.046(3) 0.031(3) 0.071(4) 0.004(3) -0.003(3) 0.012(3)
C6A 0.048(4) 0.032(3) 0.088(5) -0.009(3) 0.009(3) 0.011(3)
O7A 0.052(2) 0.036(2) 0.037(2) -0.0007(16) 0.0010(17) 0.0205(19)
C8A 0.081(4) 0.038(3) 0.048(3) 0.003(3) 0.008(3) 0.039(3)
C9A 0.070(4) 0.071(4) 0.045(3) 0.017(3) 0.020(3) 0.049(4)
O1B 0.068(3) 0.047(2) 0.032(2) 0.0019(17) 0.0014(19) 0.010(2)
C2B 0.061(4) 0.065(4) 0.039(3) -0.007(3) -0.013(3) 0.030(3)
C3B 0.062(4) 0.047(3) 0.040(3) 0.004(3) -0.007(3) 0.028(3)
N4B 0.064(3) 0.034(3) 0.045(3) 0.010(2) -0.003(2) 0.018(2)
C5B 0.064(4) 0.038(3) 0.046(3) 0.012(3) 0.018(3) 0.020(3)
C6B 0.058(4) 0.040(4) 0.061(4) -0.002(3) 0.010(3) 0.013(3)
O7B 0.057(3) 0.045(2) 0.042(2) -0.0047(18) -0.0001(19) 0.0210(19)
C8B 0.064(4) 0.062(4) 0.043(3) 0.006(3) -0.009(3) -0.003(3)
C9B 0.049(4) 0.078(5) 0.059(4) 0.008(4) -0.019(3) 0.009(4)
O1M 0.059(5) 0.046(5) 0.040(4) 0.013(4) 0.010(4) 0.007(4)
O2M 0.067(5) 0.037(4) 0.032(4) -0.004(3) -0.008(4) 0.008(4)
O3M 0.047(5) 0.056(5) 0.027(4) 0.014(3) -0.006(4) 0.011(4)
C1M 0.037(6) 0.011(5) 0.052(7) -0.001(5) 0.005(5) 0.017(4)
C2M 0.032(6) 0.027(5) 0.022(5) -0.001(4) 0.014(4) 0.019(5)
C3M 0.044(6) 0.031(6) 0.038(6) 0.000(5) 0.010(5) 0.018(5)
C4M 0.068(8) 0.042(7) 0.072(9) 0.026(6) 0.000(7) 0.014(6)
C5M 0.041(6) 0.051(8) 0.030(6) 0.011(5) 0.006(5) 0.009(6)
C6M 0.034(7) 0.046(7) 0.041(6) 0.025(5) -0.014(5) 0.012(6)
C7M 0.031(6) 0.033(6) 0.038(6) 0.001(5) 0.010(5) 0.013(5)
O1N 0.039(4) 0.050(4) 0.050(4) 0.011(4) 0.004(4) 0.008(3)
O2N 0.051(5) 0.049(5) 0.033(4) 0.001(4) 0.007(4) 0.018(4)
O3N 0.047(5) 0.049(5) 0.031(4) 0.017(3) -0.011(4) -0.005(4)
C1N 0.056(7) 0.041(6) 0.041(6) 0.005(5) 0.020(5) 0.031(5)
C2N 0.036(6) 0.041(6) 0.013(5) -0.006(4) 0.008(4) 0.009(5)
C3N 0.035(6) 0.023(6) 0.023(5) -0.005(4) 0.007(4) 0.006(5)
C4N 0.028(6) 0.014(4) 0.033(6) -0.002(4) 0.000(4) 0.014(4)
C5N 0.063(7) 0.013(5) 0.039(6) 0.005(4) -0.007(5) 0.013(5)
C6N 0.024(7) 0.039(6) 0.031(5) 0.010(5) 0.003(5) 0.000(5)
C7N 0.021(6) 0.041(6) 0.041(6) 0.018(5) -0.005(5) 0.012(5)
O1P 0.074(5) 0.039(4) 0.041(4) 0.007(3) 0.009(4) 0.031(4)
O2P 0.069(5) 0.031(4) 0.040(4) 0.004(3) 0.013(4) 0.022(4)
O3P 0.128(8) 0.041(6) 0.058(6) 0.010(4) 0.028(5) 0.033(6)
C1P 0.036(7) 0.034(8) 0.035(6) 0.001(5) 0.000(5) 0.019(6)
C2P 0.038(6) 0.028(5) 0.011(5) 0.004(4) 0.002(4) 0.007(4)
C3P 0.057(7) 0.024(6) 0.041(7) -0.008(5) 0.009(6) 0.023(5)
C4P 0.066(8) 0.032(6) 0.057(8) 0.016(6) 0.006(6) 0.024(6)
C5P 0.049(6) 0.055(7) 0.041(6) -0.006(6) 0.005(5) 0.029(6)
C6P 0.032(6) 0.053(7) 0.045(6) 0.034(6) -0.004(5) 0.009(5)
C7P 0.036(6) 0.041(6) 0.046(6) 0.007(5) 0.006(5) 0.013(5)
O1R 0.078(5) 0.046(4) 0.063(5) 0.023(4) 0.018(4) 0.038(4)
O2R 0.053(6) 0.034(6) 0.037(4) -0.011(4) 0.015(4) 0.010(5)
O3R 0.087(6) 0.031(5) 0.024(4) 0.010(3) 0.012(4) 0.036(4)
C1R 0.044(6) 0.037(6) 0.037(6) -0.005(5) 0.009(5) 0.011(5)
C2R 0.027(5) 0.037(6) 0.016(5) 0.008(4) 0.006(4) 0.013(4)
C3R 0.049(6) 0.035(7) 0.017(5) 0.017(5) 0.007(5) 0.011(5)
C4R 0.065(7) 0.037(7) 0.046(7) 0.010(5) 0.010(6) 0.023(6)
C5R 0.056(6) 0.026(5) 0.039(6) -0.001(5) 0.014(5) 0.012(5)
C6R 0.050(6) 0.055(7) 0.036(6) -0.011(5) -0.005(5) 0.029(5)
C7R 0.049(7) 0.045(7) 0.045(6) 0.013(5) 0.014(5) 0.029(5)
O1W 0.049(5) 0.040(4) 0.054(5) 0.009(3) 0.002(3) 0.012(3)
O1W' 0.15(2) 0.14(2) 0.15(2) 0.013(10) 0.015(10) 0.047(12)
O2W 0.179(9) 0.095(7) 0.189(10) 0.033(6) 0.088(7) 0.076(6)
O2W' 0.065(6) 0.054(5) 0.037(5) 0.001(4) 0.002(4) 0.029(4)
O3W 0.068(5) 0.069(5) 0.107(7) 0.008(4) 0.008(5) 0.031(4)
O3W' 0.075(7) 0.053(6) 0.042(6) 0.010(4) 0.016(5) 0.030(5)

loop_
_atom_type_symbol
_atom_type_description
_atom_type_scat_dispersion_real
_atom_type_scat_dispersion_imag
_atom_type_scat_source
C C 0.0033 0.0016 'International Tables Vol C Tables 4.2.6.8 and 6.1.1.4'
H H 0.0000 0.0000 'International Tables Vol C Tables 4.2.6.8 and 6.1.1.4'
N N 0.0061 0.0033 'International Tables Vol C Tables 4.2.6.8 and 6.1.1.4'
O O 0.0106 0.0060 'International Tables Vol C Tables 4.2.6.8 and 6.1.1.4'

loop_
_geom_angle_atom_site_label_1
_geom_angle_atom_site_label_2
_geom_angle_atom_site_label_3
_geom_angle
_geom_angle_site_symmetry_1
_geom_angle_site_symmetry_3
C2A O1A C9A 114.3(4) . 2_666
O1A C2A C3A 108.8(4) . .
O1A C2A H2A1 109.9 . .
C3A C2A H2A1 109.9 . .
O1A C2A H2A2 109.9 . .
C3A C2A H2A2 109.9 . .
H2A1 C2A H2A2 108.3 . .
C2A C3A N4A 112.7(4) . .
C2A C3A H3A1 109.1 . .
N4A C3A H3A1 109.1 . .
C2A C3A H3A2 109.1 . .
N4A C3A H3A2 109.1 . .
H3A1 C3A H3A2 107.8 . .
C5A N4A C3A 113.0(4) . .
C5A N4A H4A1 109.0 . .
C3A N4A H4A1 109.0 . .
C5A N4A H4A2 109.0 . .
C3A N4A H4A2 109.0 . .
H4A1 N4A H4A2 107.8 . .
N4A C5A C6A 111.5(5) . .
N4A C5A H5A1 109.3 . .
C6A C5A H5A1 109.3 . .
N4A C5A H5A2 109.3 . .
C6A C5A H5A2 109.3 . .
H5A1 C5A H5A2 108.0 . .
O7A C6A C5A 108.7(4) . .
O7A C6A H6A1 110.0 . .
C5A C6A H6A1 110.0 . .
O7A C6A H6A2 110.0 . .
C5A C6A H6A2 110.0 . .
H6A1 C6A H6A2 108.3 . .
C6A O7A C8A 113.3(4) . .
O7A C8A C9A 108.8(4) . .
O7A C8A H8A1 109.9 . .
C9A C8A H8A1 109.9 . .
O7A C8A H8A2 109.9 . .
C9A C8A H8A2 109.9 . .
H8A1 C8A H8A2 108.3 . .
O1A C9A C8A 110.1(5) 2_666 .
O1A C9A H9A1 109.6 2_666 .
C8A C9A H9A1 109.6 . .
O1A C9A H9A2 109.6 2_666 .
C8A C9A H9A2 109.6 . .
H9A1 C9A H9A2 108.2 . .
C9B O1B C2B 113.7(5) 2_665 .
O1B C2B C3B 108.4(5) . .
O1B C2B H2B1 110.0 . .
C3B C2B H2B1 110.0 . .
O1B C2B H2B2 110.0 . .
C3B C2B H2B2 110.0 . .
H2B1 C2B H2B2 108.4 . .
N4B C3B C2B 111.6(5) . .
N4B C3B H3B1 109.3 . .
C2B C3B H3B1 109.3 . .
N4B C3B H3B2 109.3 . .
C2B C3B H3B2 109.3 . .
H3B1 C3B H3B2 108.0 . .
C5B N4B C3B 113.6(4) . .
C5B N4B H4B1 108.9 . .
C3B N4B H4B1 108.9 . .
C5B N4B H4B2 108.9 . .
C3B N4B H4B2 108.9 . .
H4B1 N4B H4B2 107.7 . .
C6B C5B N4B 112.3(5) . .
C6B C5B H5B1 109.1 . .
N4B C5B H5B1 109.1 . .
C6B C5B H5B2 109.1 . .
N4B C5B H5B2 109.1 . .
H5B1 C5B H5B2 107.9 . .
O7B C6B C5B 108.9(4) . .
O7B C6B H6B1 109.9 . .
C5B C6B H6B1 109.9 . .
O7B C6B H6B2 109.9 . .
C5B C6B H6B2 109.9 . .
H6B1 C6B H6B2 108.3 . .
C8B O7B C6B 114.3(4) . .
O7B C8B C9B 108.7(5) . .
O7B C8B H8B1 109.9 . .
C9B C8B H8B1 109.9 . .
O7B C8B H8B2 109.9 . .
C9B C8B H8B2 109.9 . .
H8B1 C8B H8B2 108.3 . .
O1B C9B C8B 109.4(6) 2_665 .
O1B C9B H9B1 109.8 2_665 .
C8B C9B H9B1 109.8 . .
O1B C9B H9B2 109.8 2_665 .
C8B C9B H9B2 109.8 . .
H9B1 C9B H9B2 108.2 . .
C3M O3M H3M 109.5 . .
O2M C1M O1M 122.3 . .
O2M C1M C2M 117.8 . .
O1M C1M C2M 119.9 . .
C7M C2M C3M 118.3 . .
C7M C2M C1M 121.0 . .
C3M C2M C1M 120.7 . .
O3M C3M C4M 118.0 . .
O3M C3M C2M 122.2 . .
C4M C3M C2M 119.8 . .
C5M C4M C3M 120.4 . .
C5M C4M H4M 119.8 . .
C3M C4M H4M 119.8 . .
C4M C5M C6M 120.6 . .
C4M C5M H5M 119.7 . .
C6M C5M H5M 119.7 . .
C7M C6M C5M 119.3 . .
C7M C6M H6M 120.3 . .
C5M C6M H6M 120.3 . .
C6M C7M C2M 121.6 . .
C6M C7M H7M 119.2 . .
C2M C7M H7M 119.2 . .
C3N O3N H3N 109.5 . .
O2N C1N O1N 122.3 . .
O2N C1N C2N 117.8 . .
O1N C1N C2N 119.9 . .
C7N C2N C3N 118.3 . .
C7N C2N C1N 121.0 . .
C3N C2N C1N 120.7 . .
O3N C3N C4N 118.0 . .
O3N C3N C2N 122.2 . .
C4N C3N C2N 119.8 . .
C5N C4N C3N 120.4 . .
C5N C4N H4N 119.8 . .
C3N C4N H4N 119.8 . .
C4N C5N C6N 120.6 . .
C4N C5N H5N 119.7 . .
C6N C5N H5N 119.7 . .
C7N C6N C5N 119.3 . .
C7N C6N H6N 120.3 . .
C5N C6N H6N 120.3 . .
C6N C7N C2N 121.6 . .
C6N C7N H7N 119.2 . .
C2N C7N H7N 119.2 . .
C3P O3P H3P 109.5 . .
O2P C1P O1P 122.3 . .
O2P C1P C2P 117.8 . .
O1P C1P C2P 119.9 . .
C7P C2P C3P 118.3 . .
C7P C2P C1P 121.0 . .
C3P C2P C1P 120.7 . .
O3P C3P C4P 118.0 . .
O3P C3P C2P 122.2 . .
C4P C3P C2P 119.8 . .
C5P C4P C3P 120.4 . .
C5P C4P H4P 119.8 . .
C3P C4P H4P 119.8 . .
C4P C5P C6P 120.6 . .
C4P C5P H5P 119.7 . .
C6P C5P H5P 119.7 . .
C7P C6P C5P 119.3 . .
C7P C6P H6P 120.3 . .
C5P C6P H6P 120.3 . .
C6P C7P C2P 121.6 . .
C6P C7P H7P 119.2 . .
C2P C7P H7P 119.2 . .
C3R O3R H3R 109.5 . .
O2R C1R O1R 122.3 . .
O2R C1R C2R 117.8 . .
O1R C1R C2R 119.9 . .
C7R C2R C3R 118.3 . .
C7R C2R C1R 121.0 . .
C3R C2R C1R 120.7 . .
O3R C3R C4R 118.0 . .
O3R C3R C2R 122.2 . .
C4R C3R C2R 119.8 . .
C5R C4R C3R 120.4 . .
C5R C4R H4R 119.8 . .
C3R C4R H4R 119.8 . .
C4R C5R C6R 120.6 . .
C4R C5R H5R 119.7 . .
C6R C5R H5R 119.7 . .
C7R C6R C5R 119.3 . .
C7R C6R H6R 120.3 . .
C5R C6R H6R 120.3 . .
C6R C7R C2R 121.6 . .
C6R C7R H7R 119.2 . .
C2R C7R H7R 119.2 . .

loop_
_geom_bond_atom_site_label_1
_geom_bond_atom_site_label_2
_geom_bond_distance
_geom_bond_site_symmetry_2
O1A C2A 1.395(6) .
O1A C9A 1.424(6) 2_666
C2A C3A 1.485(7) .
C2A H2A1 0.9900 .
C2A H2A2 0.9900 .
C3A N4A 1.492(6) .
C3A H3A1 0.9900 .
C3A H3A2 0.9900 .
N4A C5A 1.464(6) .
N4A H4A1 0.9200 .
N4A H4A2 0.9200 .
C5A C6A 1.487(7) .
C5A H5A1 0.9900 .
C5A H5A2 0.9900 .
C6A O7A 1.416(6) .
C6A H6A1 0.9900 .
C6A H6A2 0.9900 .
O7A C8A 1.422(6) .
C8A C9A 1.462(8) .
C8A H8A1 0.9900 .
C8A H8A2 0.9900 .
C9A O1A 1.424(6) 2_666
C9A H9A1 0.9900 .
C9A H9A2 0.9900 .
O1B C9B 1.402(7) 2_665
O1B C2B 1.436(7) .
C2B C3B 1.487(8) .
C2B H2B1 0.9900 .
C2B H2B2 0.9900 .
C3B N4B 1.481(7) .
C3B H3B1 0.9900 .
C3B H3B2 0.9900 .
N4B C5B 1.472(6) .
N4B H4B1 0.9200 .
N4B H4B2 0.9200 .
C5B C6B 1.461(8) .
C5B H5B1 0.9900 .
C5B H5B2 0.9900 .
C6B O7B 1.412(7) .
C6B H6B1 0.9900 .
C6B H6B2 0.9900 .
O7B C8B 1.397(7) .
C8B C9B 1.483(9) .
C8B H8B1 0.9900 .
C8B H8B2 0.9900 .
C9B O1B 1.402(7) 2_665
C9B H9B1 0.9900 .
C9B H9B2 0.9900 .
O1M C1M 1.2663 .
O2M C1M 1.2660 .
O3M C3M 1.3571 .
O3M H3M 0.8400 .
C1M C2M 1.4970 .
C2M C7M 1.4015 .
C2M C3M 1.4042 .
C3M C4M 1.4003 .
C4M C5M 1.3792 .
C4M H4M 0.9500 .
C5M C6M 1.3846 .
C5M H5M 0.9500 .
C6M C7M 1.3816 .
C6M H6M 0.9500 .
C7M H7M 0.9500 .
O1N C1N 1.2663 .
O2N C1N 1.2660 .
O3N C3N 1.3571 .
O3N H3N 0.8400 .
C1N C2N 1.4969 .
C2N C7N 1.4016 .
C2N C3N 1.4043 .
C3N C4N 1.4003 .
C4N C5N 1.3792 .
C4N H4N 0.9500 .
C5N C6N 1.3846 .
C5N H5N 0.9500 .
C6N C7N 1.3816 .
C6N H6N 0.9500 .
C7N H7N 0.9500 .
O1P C1P 1.2664 .
O2P C1P 1.2660 .
O3P C3P 1.3571 .
O3P H3P 0.8400 .
C1P C2P 1.4969 .
C2P C7P 1.4016 .
C2P C3P 1.4042 .
C3P C4P 1.4003 .
C4P C5P 1.3792 .
C4P H4P 0.9500 .
C5P C6P 1.3845 .
C5P H5P 0.9500 .
C6P C7P 1.3816 .
C6P H6P 0.9500 .
C7P H7P 0.9500 .
O1R C1R 1.2663 .
O2R C1R 1.2660 .
O3R C3R 1.3571 .
O3R H3R 0.8400 .
C1R C2R 1.4969 .
C2R C7R 1.4016 .
C2R C3R 1.4042 .
C3R C4R 1.4003 .
C4R C5R 1.3791 .
C4R H4R 0.9500 .
C5R C6R 1.3846 .
C5R H5R 0.9500 .
C6R C7R 1.3816 .
C6R H6R 0.9500 .
C7R H7R 0.9500 .
O1W O1W' 1.67(4) .
O2W O2W' 1.378(13) .
O3W O3W' 1.492(12) .

loop_
_geom_hbond_atom_site_label_D
_geom_hbond_atom_site_label_H
_geom_hbond_atom_site_label_A
_geom_hbond_distance_DH
_geom_hbond_distance_HA
_geom_hbond_distance_DA
_geom_hbond_angle_DHA
_geom_hbond_site_symmetry_A
N4A H4A1 O1W 0.92 1.94 2.853(8) 173.0 .
N4A H4A1 O1W' 0.92 2.12 2.84(4) 133.6 .
N4A H4A1 O1W 0.92 2.14 2.757(8) 124.0 2_666
N4A H4A2 O2N 0.92 1.90 2.776(17) 157.3 2_766
N4A H4A2 O1M 0.92 1.90 2.772(7) 156.7 2_766
N4A H4A2 O2M 0.92 2.22 2.938(18) 134.0 2_766
N4B H4B1 O2W 0.92 1.77 2.687(11) 171.4 .
N4B H4B1 O2W' 0.92 2.21 2.964(9) 138.2 .
N4B H4B2 O1P 0.92 1.77 2.666(7) 165.0 2_665
N4B H4B2 O2R 0.92 2.06 2.905(10) 151.4 2_665
N4B H4B2 O2P 0.92 2.16 2.809(8) 126.3 2_665
O3M H3M O2M 0.84 1.80 2.544 146.3 .
O3N H3N O2N 0.84 1.80 2.544 146.3 .
O3P H3P O2P 0.84 1.80 2.544 146.3 .
O3R H3R O2R 0.84 1.80 2.544 146.3 .
